data_2242805
loop_
_publ_author_name
'Mahesha, Ninganayaka'
'Sagar, Belakavadi K.'
'Yathirajan, Hemmige S.'
'Furuya, Tetsundo'
'Haraguchi, Tomoyuki'
'Akitsu, Takashiro'
'Glidewell, Christopher'

_publ_section_title
;
 Three closely related
 1-[(1,3-benzodioxol-5-yl)methyl]-4-(halobenzoyl)piperazines: similar
 molecular structures but different intermolecular interactions
;
_journal_coeditor_code ZL2747
_journal_issue 2
_journal_name_full 'Acta Crystallographica Section E'
_journal_page_first 202
_journal_page_last 207
_journal_paper_doi 10.1107/S2056989019000458
_journal_volume 75
_journal_year 2019
_chemical_formula_iupac 'C19 H18 Cl2 N2 O3'
_chemical_formula_moiety 'C19 H18 Cl2 N2 O3'
_chemical_formula_sum 'C19 H18 Cl2 N2 O3'
_chemical_formula_weight 393.25
_chemical_name_systematic
;
1-[(1,3-Benzodioxol-5-yl)methyl]-4-(2,4-dichlorobenzoyl)piperazine
;
_space_group_crystal_system monoclinic
_space_group_IT_number 14
_space_group_name_Hall '-P 2yn'
_space_group_name_H-M_alt 'P 1 21/n 1'
_symmetry_space_group_name_Hall '-P 2yn'
_symmetry_space_group_name_H-M 'P 1 21/n 1'
_atom_sites_solution_hydrogens geom
_audit_creation_method SHELXL-2014
_cell_angle_alpha 90
_cell_angle_beta 116.2950(10)
_cell_angle_gamma 90
_cell_formula_units_Z 4
_cell_length_a 12.2889(14)
_cell_length_b 12.3034(14)
_cell_length_c 13.3667(15)
_cell_measurement_reflns_used 4054
_cell_measurement_temperature 173(2)
_cell_measurement_theta_max 27.434
_cell_measurement_theta_min 2.372
_cell_volume 1811.9(4)
_computing_cell_refinement
;
SAINT (Bruker, 2013)
;
_computing_data_collection
;
APEX2 (Bruker, 2004)
;
_computing_data_reduction
;
SAINT (Bruker, 2013)
;
_computing_molecular_graphics
;
PLATON (Spek, 2009)
;
_computing_publication_material
;
SHELXL2014 and PLATON (Spek, 2009)
;
_computing_structure_refinement
;
SHELXL2014 (Sheldrick, 2015)
;
_computing_structure_solution
;
SHELXS97 (Sheldrick, 2015)
;
_diffrn_ambient_temperature 173(2)
_diffrn_detector_area_resol_mean 0.3333
_diffrn_measured_fraction_theta_full 0.998
_diffrn_measured_fraction_theta_max 0.980
_diffrn_measurement_device_type 'Bruker APEXII CCD'
_diffrn_measurement_method '\f and \w scans'
_diffrn_radiation_monochromator graphite
_diffrn_radiation_type MoK\a
_diffrn_radiation_wavelength 0.71073
_diffrn_reflns_av_R_equivalents 0.0174
_diffrn_reflns_av_unetI/netI 0.0203
_diffrn_reflns_limit_h_max 11
_diffrn_reflns_limit_h_min -15
_diffrn_reflns_limit_k_max 15
_diffrn_reflns_limit_k_min -15
_diffrn_reflns_limit_l_max 17
_diffrn_reflns_limit_l_min -17
_diffrn_reflns_number 9718
_diffrn_reflns_theta_full 25.242
_diffrn_reflns_theta_max 27.434
_diffrn_reflns_theta_min 2.372
_diffrn_source 'fine focus sealed tube'
_diffrn_standards_decay_% 0
_diffrn_standards_interval_count 0
_diffrn_standards_interval_time 0
_diffrn_standards_number 0
_exptl_absorpt_coefficient_mu 0.380
_exptl_absorpt_correction_T_max 0.867
_exptl_absorpt_correction_T_min 0.776
_exptl_absorpt_correction_type multi-scan
_exptl_absorpt_process_details
;
(SADABS; Bruker, 2015)
;
_exptl_crystal_colour colourless
_exptl_crystal_density_diffrn 1.442
_exptl_crystal_description block
_exptl_crystal_F_000 816
_exptl_crystal_size_max 0.490
_exptl_crystal_size_mid 0.480
_exptl_crystal_size_min 0.375
_refine_diff_density_max 0.371
_refine_diff_density_min -0.375
_refine_ls_extinction_method none
_refine_ls_goodness_of_fit_ref 1.042
_refine_ls_hydrogen_treatment constr
_refine_ls_matrix_type full
_refine_ls_number_parameters 235
_refine_ls_number_reflns 4054
_refine_ls_number_restraints 0
_refine_ls_restrained_S_all 1.042
_refine_ls_R_factor_all 0.0363
_refine_ls_R_factor_gt 0.0312
_refine_ls_shift/su_max 0.001
_refine_ls_shift/su_mean 0.000
_refine_ls_structure_factor_coef Fsqd
_refine_ls_weighting_details 'w=1/[\s^2^(Fo^2^)+(0.0430P)^2^+0.6034P] where P=(Fo^2^+2Fc^2^)/3'
_refine_ls_weighting_scheme calc
_refine_ls_wR_factor_gt 0.0836
_refine_ls_wR_factor_ref 0.0869
_reflns_number_gt 3545
_reflns_number_total 4054
_reflns_threshold_expression 'I > 2\s(I)'
_cod_data_source_file zl2747sup1.cif
_cod_data_source_block III
_cod_database_code 2242805
_shelx_space_group_comment
;
The symmetry employed for this shelxl refinement is uniquely defined
by the following loop, which should always be used as a source of
symmetry information in preference to the above space-group names.
They are only intended as comments.
;
_shelx_estimated_absorpt_t_min 0.836
_shelx_estimated_absorpt_t_max 0.871
_shelxl_version_number 2.014

loop_
_space_group_symop_operation_xyz
'x, y, z'
'-x+1/2, y+1/2, -z+1/2'
'-x, -y, -z'
'x-1/2, -y-1/2, z-1/2'

loop_
_atom_site_type_symbol
_atom_site_label
_atom_site_fract_x
_atom_site_fract_y
_atom_site_fract_z
_atom_site_U_iso_or_equiv
_atom_site_adp_type
_atom_site_calc_flag
_atom_site_occupancy
N N1 0.52986(10) 0.18706(10) 0.64831(10) 0.0293(3) Uani d 1
C C2 0.48214(12) 0.13857(13) 0.72047(12) 0.0335(3) Uani d 1
H H2A 0.5451 0.1407 0.7989 0.040 Uiso calc 1
H H2B 0.4609 0.0616 0.6993 0.040 Uiso calc 1
C C3 0.37079(12) 0.19934(13) 0.71033(11) 0.0321(3) Uani d 1
H H3A 0.3360 0.1622 0.7553 0.038 Uiso calc 1
H H3B 0.3939 0.2740 0.7398 0.038 Uiso calc 1
N N4 0.27950(10) 0.20437(11) 0.59349(9) 0.0310(3) Uani d 1
C C5 0.32597(13) 0.24338(15) 0.51615(12) 0.0376(3) Uani d 1
H H5A 0.3457 0.3217 0.5292 0.045 Uiso calc 1
H H5B 0.2629 0.2343 0.4384 0.045 Uiso calc 1
C C6 0.43884(13) 0.18029(13) 0.53272(12) 0.0342(3) Uani d 1
H H6A 0.4173 0.1032 0.5122 0.041 Uiso calc 1
H H6B 0.4723 0.2103 0.4834 0.041 Uiso calc 1
C C11 0.64509(13) 0.13691(12) 0.66549(15) 0.0371(3) Uani d 1
H H11A 0.6295 0.0625 0.6341 0.045 Uiso calc 1
H H11B 0.6988 0.1313 0.7465 0.045 Uiso calc 1
O O11 0.87114(9) 0.40074(9) 0.46855(9) 0.0362(2) Uani d 1
C C12 0.83867(16) 0.50226(13) 0.49898(14) 0.0407(4) Uani d 1
H H12A 0.7743 0.5375 0.4326 0.049 Uiso calc 1
H H12B 0.9100 0.5511 0.5296 0.049 Uiso calc 1
O O13 0.79616(10) 0.48304(9) 0.58078(10) 0.0391(3) Uani d 1
C C3A 0.77539(12) 0.37264(11) 0.57687(12) 0.0280(3) Uani d 1
C C14 0.71953(12) 0.31497(12) 0.62874(12) 0.0312(3) Uani d 1
H H14 0.6897 0.3498 0.6751 0.037 Uiso calc 1
C C15 0.70819(12) 0.20229(12) 0.61057(12) 0.0299(3) Uani d 1
C C16 0.75523(12) 0.15362(12) 0.54436(12) 0.0316(3) Uani d 1
H H16 0.7471 0.0773 0.5330 0.038 Uiso calc 1
C C17 0.81427(12) 0.21356(12) 0.49382(11) 0.0311(3) Uani d 1
H H17 0.8479 0.1795 0.4501 0.037 Uiso calc 1
C C7A 0.82108(11) 0.32314(12) 0.51047(11) 0.0269(3) Uani d 1
C C47 0.15968(12) 0.18798(11) 0.55740(11) 0.0273(3) Uani d 1
O O47 0.08510(9) 0.19648(11) 0.45924(8) 0.0426(3) Uani d 1
C C41 0.11656(11) 0.15520(11) 0.64264(10) 0.0240(3) Uani d 1
C C42 0.09914(11) 0.22960(10) 0.71238(10) 0.0236(3) Uani d 1
Cl Cl42 0.13921(3) 0.36508(3) 0.71225(3) 0.03486(11) Uani d 1
C C43 0.04921(11) 0.19988(11) 0.78313(11) 0.0261(3) Uani d 1
H H43 0.0384 0.2518 0.8306 0.031 Uiso calc 1
C C44 0.01549(11) 0.09273(12) 0.78272(11) 0.0276(3) Uani d 1
Cl Cl44 -0.04771(4) 0.05479(4) 0.87079(3) 0.04291(12) Uani d 1
C C45 0.02990(12) 0.01613(11) 0.71408(12) 0.0310(3) Uani d 1
H H45 0.0052 -0.0570 0.7143 0.037 Uiso calc 1
C C46 0.08095(12) 0.04794(11) 0.64495(12) 0.0291(3) Uani d 1
H H46 0.0920 -0.0044 0.5980 0.035 Uiso calc 1

loop_
_atom_site_aniso_label
_atom_site_aniso_U_11
_atom_site_aniso_U_22
_atom_site_aniso_U_33
_atom_site_aniso_U_12
_atom_site_aniso_U_13
_atom_site_aniso_U_23
N1 0.0239(5) 0.0337(6) 0.0344(6) 0.0016(5) 0.0165(5) 0.0087(5)
C2 0.0262(6) 0.0420(8) 0.0328(7) -0.0015(6) 0.0135(6) 0.0125(6)
C3 0.0253(6) 0.0480(9) 0.0241(6) -0.0042(6) 0.0119(5) 0.0031(6)
N4 0.0243(5) 0.0478(7) 0.0239(5) 0.0012(5) 0.0135(5) 0.0061(5)
C5 0.0304(7) 0.0575(10) 0.0312(7) 0.0080(7) 0.0194(6) 0.0154(7)
C6 0.0313(7) 0.0454(9) 0.0332(7) 0.0022(6) 0.0208(6) 0.0042(6)
C11 0.0294(7) 0.0333(8) 0.0526(9) 0.0061(6) 0.0217(7) 0.0129(7)
O11 0.0389(6) 0.0424(6) 0.0378(6) -0.0031(5) 0.0265(5) 0.0000(5)
C12 0.0499(9) 0.0396(8) 0.0452(9) -0.0087(7) 0.0326(8) -0.0021(7)
O13 0.0537(6) 0.0300(5) 0.0509(6) -0.0066(5) 0.0388(6) -0.0041(5)
C3A 0.0256(6) 0.0292(7) 0.0320(7) 0.0002(5) 0.0153(6) -0.0009(5)
C14 0.0307(7) 0.0328(7) 0.0389(8) 0.0036(6) 0.0235(6) 0.0016(6)
C15 0.0214(6) 0.0319(7) 0.0377(7) 0.0051(5) 0.0143(6) 0.0062(6)
C16 0.0250(6) 0.0287(7) 0.0378(8) 0.0046(5) 0.0110(6) -0.0008(6)
C17 0.0255(6) 0.0386(8) 0.0291(7) 0.0053(6) 0.0120(5) -0.0041(6)
C7A 0.0193(6) 0.0379(7) 0.0241(6) -0.0003(5) 0.0103(5) 0.0004(5)
C47 0.0259(6) 0.0336(7) 0.0251(6) 0.0026(5) 0.0137(5) -0.0010(5)
O47 0.0286(5) 0.0743(8) 0.0238(5) 0.0021(5) 0.0106(4) 0.0031(5)
C41 0.0186(5) 0.0306(7) 0.0226(6) 0.0011(5) 0.0090(5) -0.0002(5)
C42 0.0232(6) 0.0246(6) 0.0233(6) -0.0024(5) 0.0105(5) 0.0000(5)
Cl42 0.0493(2) 0.02548(18) 0.03616(19) -0.00753(14) 0.02471(17) -0.00147(13)
C43 0.0246(6) 0.0315(7) 0.0237(6) -0.0015(5) 0.0121(5) -0.0013(5)
C44 0.0211(6) 0.0351(7) 0.0261(6) -0.0021(5) 0.0101(5) 0.0063(5)
Cl44 0.0431(2) 0.0533(2) 0.0397(2) -0.01166(17) 0.02503(17) 0.00825(17)
C45 0.0276(7) 0.0253(7) 0.0361(7) -0.0013(5) 0.0105(6) 0.0046(6)
C46 0.0274(6) 0.0271(7) 0.0311(7) 0.0039(5) 0.0115(5) -0.0025(5)

loop_
_atom_type_symbol
_atom_type_description
_atom_type_scat_dispersion_real
_atom_type_scat_dispersion_imag
_atom_type_scat_source
C C 0.0033 0.0016 'International Tables Vol C Tables 4.2.6.8 and 6.1.1.4'
N N 0.0061 0.0033 'International Tables Vol C Tables 4.2.6.8 and 6.1.1.4'
O O 0.0106 0.0060 'International Tables Vol C Tables 4.2.6.8 and 6.1.1.4'
Cl Cl 0.1484 0.1585 'International Tables Vol C Tables 4.2.6.8 and 6.1.1.4'
H H 0.0000 0.0000 'International Tables Vol C Tables 4.2.6.8 and 6.1.1.4'

loop_
_geom_angle_atom_site_label_1
_geom_angle_atom_site_label_2
_geom_angle_atom_site_label_3
_geom_angle
C6 N1 C2 109.49(11)
C6 N1 C11 112.16(12)
C2 N1 C11 111.54(11)
N1 C2 C3 110.56(11)
N1 C2 H2A 109.5
C3 C2 H2A 109.5
N1 C2 H2B 109.5
C3 C2 H2B 109.5
H2A C2 H2B 108.1
N4 C3 C2 110.58(12)
N4 C3 H3A 109.5
C2 C3 H3A 109.5
N4 C3 H3B 109.5
C2 C3 H3B 109.5
H3A C3 H3B 108.1
C47 N4 C5 120.16(11)
C47 N4 C3 125.09(11)
C5 N4 C3 114.32(11)
N4 C5 C6 110.25(12)
N4 C5 H5A 109.6
C6 C5 H5A 109.6
N4 C5 H5B 109.6
C6 C5 H5B 109.6
H5A C5 H5B 108.1
N1 C6 C5 110.42(12)
N1 C6 H6A 109.6
C5 C6 H6A 109.6
N1 C6 H6B 109.6
C5 C6 H6B 109.6
H6A C6 H6B 108.1
N1 C11 C15 111.53(11)
N1 C11 H11A 109.3
C15 C11 H11A 109.3
N1 C11 H11B 109.3
C15 C11 H11B 109.3
H11A C11 H11B 108.0
C7A O11 C12 105.00(10)
O11 C12 O13 108.54(12)
O11 C12 H12A 110.0
O13 C12 H12A 110.0
O11 C12 H12B 110.0
O13 C12 H12B 110.0
H12A C12 H12B 108.4
C3A O13 C12 105.01(11)
C14 C3A O13 128.09(13)
C14 C3A C7A 122.22(13)
O13 C3A C7A 109.69(12)
C3A C14 C15 117.23(13)
C3A C14 H14 121.4
C15 C14 H14 121.4
C16 C15 C14 119.91(13)
C16 C15 C11 121.81(13)
C14 C15 C11 118.28(13)
C15 C16 C17 122.09(14)
C15 C16 H16 119.0
C17 C16 H16 119.0
C7A C17 C16 116.72(13)
C7A C17 H17 121.6
C16 C17 H17 121.6
C17 C7A O11 128.57(12)
C17 C7A C3A 121.80(13)
O11 C7A C3A 109.63(12)
O47 C47 N4 123.39(13)
O47 C47 C41 118.97(12)
N4 C47 C41 117.62(11)
C42 C41 C46 117.74(12)
C42 C41 C47 122.74(12)
C46 C41 C47 119.22(12)
C43 C42 C41 122.06(12)
C43 C42 Cl42 117.72(10)
C41 C42 Cl42 120.22(10)
C44 C43 C42 118.17(12)
C44 C43 H43 120.9
C42 C43 H43 120.9
C45 C44 C43 121.85(12)
C45 C44 Cl44 119.64(11)
C43 C44 Cl44 118.50(11)
C44 C45 C46 118.71(13)
C44 C45 H45 120.6
C46 C45 H45 120.6
C45 C46 C41 121.47(13)
C45 C46 H46 119.3
C41 C46 H46 119.3

loop_
_geom_bond_atom_site_label_1
_geom_bond_atom_site_label_2
_geom_bond_distance
N1 C6 1.4540(19)
N1 C2 1.4600(17)
N1 C11 1.4665(17)
C2 C3 1.512(2)
C2 H2A 0.9900
C2 H2B 0.9900
C3 N4 1.4660(17)
C3 H3A 0.9900
C3 H3B 0.9900
N4 C47 1.3462(17)
N4 C5 1.4658(17)
C5 C6 1.518(2)
C5 H5A 0.9900
C5 H5B 0.9900
C6 H6A 0.9900
C6 H6B 0.9900
C11 C15 1.5138(19)
C11 H11A 0.9900
C11 H11B 0.9900
O11 C7A 1.3817(17)
O11 C12 1.4242(19)
C12 O13 1.4249(17)
C12 H12A 0.9900
C12 H12B 0.9900
O13 C3A 1.3787(17)
C3A C14 1.3701(19)
C3A C7A 1.3839(19)
C14 C15 1.404(2)
C14 H14 0.9500
C15 C16 1.389(2)
C16 C17 1.400(2)
C16 H16 0.9500
C17 C7A 1.363(2)
C17 H17 0.9500
C47 O47 1.2276(17)
C47 C41 1.5088(17)
C41 C42 1.3890(18)
C41 C46 1.3950(19)
C42 C43 1.3852(17)
C42 Cl42 1.7383(13)
C43 C44 1.381(2)
C43 H43 0.9500
C44 C45 1.380(2)
C44 Cl44 1.7370(13)
C45 C46 1.384(2)
C45 H45 0.9500
C46 H46 0.9500

loop_
_geom_torsion_atom_site_label_1
_geom_torsion_atom_site_label_2
_geom_torsion_atom_site_label_3
_geom_torsion_atom_site_label_4
_geom_torsion
C6 N1 C2 C3 -61.31(16)
C11 N1 C2 C3 173.95(13)
N1 C2 C3 N4 55.00(16)
C2 C3 N4 C47 136.85(14)
C2 C3 N4 C5 -50.77(17)
C47 N4 C5 C6 -136.22(14)
C3 N4 C5 C6 50.99(18)
C2 N1 C6 C5 61.64(16)
C11 N1 C6 C5 -173.97(12)
N4 C5 C6 N1 -55.75(17)
C6 N1 C11 C15 69.26(16)
C2 N1 C11 C15 -167.51(13)
C7A O11 C12 O13 14.03(16)
O11 C12 O13 C3A -14.51(16)
C12 O13 C3A C14 -170.92(15)
C12 O13 C3A C7A 9.41(16)
O13 C3A C14 C15 179.33(14)
C7A C3A C14 C15 -1.0(2)
C3A C14 C15 C16 1.5(2)
C3A C14 C15 C11 -179.07(12)
N1 C11 C15 C16 -132.47(14)
N1 C11 C15 C14 48.08(19)
C14 C15 C16 C17 -0.2(2)
C11 C15 C16 C17 -179.64(13)
C15 C16 C17 C7A -1.5(2)
C16 C17 C7A O11 -178.31(12)
C16 C17 C7A C3A 2.0(2)
C12 O11 C7A C17 172.09(14)
C12 O11 C7A C3A -8.17(15)
C14 C3A C7A C17 -0.7(2)
O13 C3A C7A C17 178.96(13)
C14 C3A C7A O11 179.50(12)
O13 C3A C7A O11 -0.81(15)
C5 N4 C47 O47 5.4(2)
C3 N4 C47 O47 177.41(14)
C5 N4 C47 C41 -175.89(13)
C3 N4 C47 C41 -3.9(2)
O47 C47 C41 C42 -100.59(16)
N4 C47 C41 C42 80.68(17)
O47 C47 C41 C46 72.85(18)
N4 C47 C41 C46 -105.88(15)
C46 C41 C42 C43 0.52(19)
C47 C41 C42 C43 174.06(12)
C46 C41 C42 Cl42 -178.99(10)
C47 C41 C42 Cl42 -5.46(17)
C41 C42 C43 C44 -0.42(19)
Cl42 C42 C43 C44 179.11(10)
C42 C43 C44 C45 -0.3(2)
C42 C43 C44 Cl44 -179.77(10)
C43 C44 C45 C46 0.8(2)
Cl44 C44 C45 C46 -179.70(10)
C44 C45 C46 C41 -0.7(2)
C42 C41 C46 C45 0.03(19)
C47 C41 C46 C45 -173.74(12)

_cod_database_fobs_code 2242805
